data_7016758
loop_
_publ_author_name
'Li, Jiaye'
'Stasch, Andreas'
'Schenk, Christian'
'Jones, Cameron'

_publ_section_title
;
 Extremely bulky amido-group 14 element chloride complexes: Potential
 synthons for low oxidation state main group chemistry.
;
_journal_issue 40
_journal_name_full 'Dalton transactions (Cambridge, England : 2003)'
_journal_page_first 10448
_journal_page_last 10456
_journal_paper_doi 10.1039/c1dt10678c
_journal_volume 40
_journal_year 2011
_chemical_formula_sum 'C48 H60 N Na O3 Si'
_chemical_formula_weight 750.05
_chemical_name_systematic
;
?
;
_space_group_IT_number 2
_symmetry_cell_setting triclinic
_symmetry_space_group_name_Hall '-P 1'
_symmetry_space_group_name_H-M 'P -1'
_atom_sites_solution_hydrogens geom
_atom_sites_solution_primary direct
_atom_sites_solution_secondary difmap
_audit_creation_method SHELXL-97
_cell_angle_alpha 78.746(4)
_cell_angle_beta 89.505(4)
_cell_angle_gamma 75.339(4)
_cell_formula_units_Z 2
_cell_length_a 10.8967(7)
_cell_length_b 11.1647(7)
_cell_length_c 18.3301(12)
_cell_measurement_temperature 123(2)
_cell_volume 2114.0(2)
_computing_structure_refinement 'SHELXL-97 (Sheldrick, 1997)'
_computing_structure_solution 'SHELXS-97 (Sheldrick, 1990)'
_diffrn_ambient_temperature 123(2)
_diffrn_measured_fraction_theta_full 0.981
_diffrn_measured_fraction_theta_max 0.981
_diffrn_measurement_device_type 'Oxford Gemini Ultra'
_diffrn_radiation_monochromator graphite
_diffrn_radiation_source 'Enhance (Mo) X-ray Source'
_diffrn_radiation_type MoK\a
_diffrn_radiation_wavelength 0.71073
_diffrn_reflns_av_R_equivalents 0.0688
_diffrn_reflns_av_sigmaI/netI 0.0712
_diffrn_reflns_limit_h_max 13
_diffrn_reflns_limit_h_min -13
_diffrn_reflns_limit_k_max 14
_diffrn_reflns_limit_k_min -14
_diffrn_reflns_limit_l_max 23
_diffrn_reflns_limit_l_min -23
_diffrn_reflns_number 40150
_diffrn_reflns_theta_full 27.00
_diffrn_reflns_theta_max 27.00
_diffrn_reflns_theta_min 2.67
_exptl_absorpt_coefficient_mu 0.107
_exptl_absorpt_correction_T_max 0.981
_exptl_absorpt_correction_T_min 0.959
_exptl_absorpt_correction_type multi-scan
_exptl_absorpt_process_details 'SCALE3 ABSPACK'
_exptl_crystal_colour colourless
_exptl_crystal_density_diffrn 1.178
_exptl_crystal_density_method 'not measured'
_exptl_crystal_description block
_exptl_crystal_F_000 808
_exptl_crystal_size_max 0.30
_exptl_crystal_size_mid 0.18
_exptl_crystal_size_min 0.15
_refine_diff_density_max 0.341
_refine_diff_density_min -0.290
_refine_diff_density_rms 0.047
_refine_ls_extinction_method none
_refine_ls_goodness_of_fit_ref 1.014
_refine_ls_hydrogen_treatment constr
_refine_ls_matrix_type full
_refine_ls_number_parameters 519
_refine_ls_number_reflns 9058
_refine_ls_number_restraints 8
_refine_ls_restrained_S_all 1.014
_refine_ls_R_factor_all 0.0942
_refine_ls_R_factor_gt 0.0563
_refine_ls_shift/su_max 0.000
_refine_ls_shift/su_mean 0.000
_refine_ls_structure_factor_coef Fsqd
_refine_ls_weighting_details 'calc w=1/[\s^2^(Fo^2^)+(0.0607P)^2^+0.4876P] where P=(Fo^2^+2Fc^2^)/3'
_refine_ls_weighting_scheme calc
_refine_ls_wR_factor_gt 0.1239
_refine_ls_wR_factor_ref 0.1405
_reflns_number_gt 6151
_reflns_number_total 9058
_reflns_threshold_expression >2sigma(I)
_cod_data_source_file c1dt10678c.txt
_cod_data_source_block Ar*NSiMe3NaTHF3
_cod_original_sg_symbol_H-M P-1
_cod_database_code 7016758

loop_
_symmetry_equiv_pos_as_xyz
'x, y, z'
'-x, -y, -z'

loop_
_atom_site_label
_atom_site_type_symbol
_atom_site_fract_x
_atom_site_fract_y
_atom_site_fract_z
_atom_site_U_iso_or_equiv
_atom_site_adp_type
_atom_site_occupancy
_atom_site_symmetry_multiplicity
_atom_site_calc_flag
_atom_site_refinement_flags
_atom_site_disorder_assembly
_atom_site_disorder_group
Si1 Si 0.83511(5) 0.67449(5) 0.35667(3) 0.02345(15) Uani 1 1 d . . .
Na1 Na 1.09371(7) 0.74627(8) 0.26707(5) 0.0323(2) Uani 1 1 d . B .
O1 O 1.20123(15) 0.71203(15) 0.38074(9) 0.0368(4) Uani 1 1 d . . .
N1 N 0.87624(15) 0.76873(15) 0.28312(9) 0.0214(4) Uani 1 1 d . . .
C1 C 0.80153(17) 0.86320(18) 0.23021(10) 0.0181(4) Uani 1 1 d . . .
O2 O 1.19888(16) 0.57412(17) 0.21463(10) 0.0455(4) Uani 1 1 d . . .
C2 C 0.78944(17) 0.84801(18) 0.15495(10) 0.0194(4) Uani 1 1 d . . .
O3 O 1.23077(14) 0.86431(17) 0.20689(9) 0.0422(4) Uani 1 1 d D . .
C3 C 0.72014(18) 0.94603(19) 0.10051(11) 0.0217(4) Uani 1 1 d . . .
H3 H 0.7155 0.9325 0.0511 0.026 Uiso 1 1 calc R . .
C4 C 0.65770(18) 1.06229(19) 0.11533(11) 0.0214(4) Uani 1 1 d . . .
C5 C 0.66826(18) 1.07876(19) 0.18811(11) 0.0214(4) Uani 1 1 d . . .
H5 H 0.6257 1.1575 0.2000 0.026 Uiso 1 1 calc R . .
C6 C 0.73860(18) 0.98461(19) 0.24410(10) 0.0200(4) Uani 1 1 d . . .
C7 C 0.5841(2) 1.1669(2) 0.05519(12) 0.0294(5) Uani 1 1 d . . .
H7A H 0.5028 1.2073 0.0740 0.044 Uiso 1 1 calc R . .
H7B H 0.5685 1.1320 0.0121 0.044 Uiso 1 1 calc R . .
H7C H 0.6330 1.2296 0.0402 0.044 Uiso 1 1 calc R . .
C8 C 0.85718(18) 0.72259(19) 0.13504(11) 0.0211(4) Uani 1 1 d . . .
H8 H 0.9235 0.6802 0.1757 0.025 Uiso 1 1 calc R . .
C9 C 0.77287(18) 0.63398(19) 0.13559(11) 0.0214(4) Uani 1 1 d . . .
C10 C 0.6612(2) 0.6670(2) 0.09160(13) 0.0311(5) Uani 1 1 d . . .
H10 H 0.6342 0.7496 0.0619 0.037 Uiso 1 1 calc R . .
C11 C 0.5893(2) 0.5819(2) 0.09045(14) 0.0370(6) Uani 1 1 d . . .
H11 H 0.5136 0.6062 0.0599 0.044 Uiso 1 1 calc R . .
C12 C 0.6267(2) 0.4614(2) 0.13342(13) 0.0347(5) Uani 1 1 d . . .
H12 H 0.5773 0.4027 0.1325 0.042 Uiso 1 1 calc R . .
C13 C 0.7359(2) 0.4274(2) 0.17743(12) 0.0335(5) Uani 1 1 d . . .
H13 H 0.7621 0.3449 0.2073 0.040 Uiso 1 1 calc R . .
C14 C 0.8081(2) 0.51275(19) 0.17844(11) 0.0266(5) Uani 1 1 d . . .
H14 H 0.8836 0.4878 0.2092 0.032 Uiso 1 1 calc R . .
C15 C 0.92932(18) 0.73924(19) 0.06342(11) 0.0215(4) Uani 1 1 d . . .
C16 C 1.0036(2) 0.8249(2) 0.05306(12) 0.0324(5) Uani 1 1 d . . .
H16 H 1.0036 0.8761 0.0888 0.039 Uiso 1 1 calc R . .
C17 C 1.0781(2) 0.8373(2) -0.00844(13) 0.0355(6) Uani 1 1 d . . .
H17 H 1.1279 0.8969 -0.0144 0.043 Uiso 1 1 calc R . .
C18 C 1.0802(2) 0.7640(2) -0.06060(12) 0.0340(5) Uani 1 1 d . . .
H18 H 1.1325 0.7712 -0.1021 0.041 Uiso 1 1 calc R . .
C19 C 1.0056(2) 0.6801(2) -0.05199(12) 0.0364(6) Uani 1 1 d . . .
H19 H 1.0053 0.6300 -0.0884 0.044 Uiso 1 1 calc R . .
C20 C 0.9307(2) 0.6676(2) 0.00931(12) 0.0296(5) Uani 1 1 d . . .
H20 H 0.8796 0.6092 0.0143 0.036 Uiso 1 1 calc R . .
C21 C 0.75699(18) 1.01270(19) 0.32091(11) 0.0226(4) Uani 1 1 d . . .
H21 H 0.7759 0.9295 0.3565 0.027 Uiso 1 1 calc R . .
C22 C 0.87121(19) 1.06572(19) 0.32652(12) 0.0249(5) Uani 1 1 d . . .
C23 C 0.9068(2) 1.0857(2) 0.39512(13) 0.0386(6) Uani 1 1 d . . .
H23 H 0.8607 1.0636 0.4377 0.046 Uiso 1 1 calc R . .
C24 C 1.0077(2) 1.1371(3) 0.40250(16) 0.0487(7) Uani 1 1 d . . .
H24 H 1.0294 1.1510 0.4497 0.058 Uiso 1 1 calc R . .
C25 C 1.0766(2) 1.1682(2) 0.34199(17) 0.0464(7) Uani 1 1 d . . .
H25 H 1.1455 1.2042 0.3470 0.056 Uiso 1 1 calc R . .
C26 C 1.0451(2) 1.1468(2) 0.27383(15) 0.0445(6) Uani 1 1 d . . .
H26 H 1.0928 1.1673 0.2318 0.053 Uiso 1 1 calc R . .
C27 C 0.9438(2) 1.0953(2) 0.26680(13) 0.0334(5) Uani 1 1 d . . .
H27 H 0.9237 1.0800 0.2197 0.040 Uiso 1 1 calc R . .
C28 C 0.63707(19) 1.0938(2) 0.34685(11) 0.0243(5) Uani 1 1 d . . .
C29 C 0.6125(2) 1.2244(2) 0.33645(12) 0.0320(5) Uani 1 1 d . . .
H29 H 0.6734 1.2655 0.3133 0.038 Uiso 1 1 calc R . .
C30 C 0.5008(2) 1.2961(2) 0.35920(13) 0.0383(6) Uani 1 1 d . . .
H30 H 0.4846 1.3855 0.3503 0.046 Uiso 1 1 calc R . .
C31 C 0.4132(2) 1.2374(2) 0.39470(13) 0.0408(6) Uani 1 1 d . . .
H31 H 0.3376 1.2860 0.4114 0.049 Uiso 1 1 calc R . .
C32 C 0.4361(2) 1.1089(2) 0.40566(14) 0.0410(6) Uani 1 1 d . . .
H32 H 0.3757 1.0683 0.4298 0.049 Uiso 1 1 calc R . .
C33 C 0.5468(2) 1.0376(2) 0.38182(12) 0.0326(5) Uani 1 1 d . . .
H33 H 0.5610 0.9484 0.3896 0.039 Uiso 1 1 calc R . .
C34 C 0.6701(2) 0.6571(2) 0.34568(14) 0.0386(6) Uani 1 1 d . . .
H34A H 0.6097 0.7405 0.3376 0.058 Uiso 1 1 calc R . .
H34B H 0.6495 0.6038 0.3908 0.058 Uiso 1 1 calc R . .
H34C H 0.6646 0.6177 0.3029 0.058 Uiso 1 1 calc R . .
C35 C 0.8449(2) 0.7206(2) 0.44994(12) 0.0377(6) Uani 1 1 d . . .
H35A H 0.9235 0.7465 0.4544 0.056 Uiso 1 1 calc R . .
H35B H 0.8444 0.6482 0.4899 0.056 Uiso 1 1 calc R . .
H35C H 0.7718 0.7909 0.4539 0.056 Uiso 1 1 calc R . .
C36 C 0.9487(2) 0.5142(2) 0.37285(12) 0.0352(5) Uani 1 1 d . . .
H36A H 0.9395 0.4727 0.3315 0.053 Uiso 1 1 calc R . .
H36B H 0.9302 0.4634 0.4196 0.053 Uiso 1 1 calc R . .
H36C H 1.0357 0.5226 0.3760 0.053 Uiso 1 1 calc R . .
C37 C 1.2023(3) 0.8201(2) 0.41155(15) 0.0472(7) Uani 1 1 d . . .
H37A H 1.1297 0.8388 0.4440 0.057 Uiso 1 1 calc R . .
H37B H 1.1969 0.8951 0.3715 0.057 Uiso 1 1 calc R . .
C38 C 1.3254(2) 0.7864(2) 0.45572(14) 0.0403(6) Uani 1 1 d . . .
H38A H 1.3959 0.8002 0.4235 0.048 Uiso 1 1 calc R . .
H38B H 1.3200 0.8355 0.4957 0.048 Uiso 1 1 calc R . .
C39 C 1.3407(3) 0.6498(3) 0.48690(18) 0.0624(9) Uani 1 1 d . . .
H39A H 1.2939 0.6374 0.5331 0.075 Uiso 1 1 calc R . .
H39B H 1.4314 0.6047 0.4976 0.075 Uiso 1 1 calc R . .
C40 C 1.2847(3) 0.6053(2) 0.42549(18) 0.0678(10) Uani 1 1 d . . .
H40A H 1.3530 0.5655 0.3952 0.081 Uiso 1 1 calc R . .
H40B H 1.2379 0.5422 0.4468 0.081 Uiso 1 1 calc R . .
C41 C 1.1903(3) 0.4475(3) 0.2307(2) 0.0670(9) Uani 1 1 d . . .
H41A H 1.1009 0.4440 0.2260 0.080 Uiso 1 1 calc R . .
H41B H 1.2235 0.4064 0.2820 0.080 Uiso 1 1 calc R . .
C42 C 1.2695(3) 0.3817(3) 0.1747(2) 0.0669(9) Uani 1 1 d . . .
H42A H 1.3560 0.3367 0.1957 0.080 Uiso 1 1 calc R . .
H42B H 1.2291 0.3208 0.1583 0.080 Uiso 1 1 calc R . .
C43 C 1.2729(3) 0.4892(3) 0.11174(16) 0.0566(8) Uani 1 1 d . . .
H43A H 1.3486 0.4681 0.0818 0.068 Uiso 1 1 calc R . .
H43B H 1.1954 0.5137 0.0788 0.068 Uiso 1 1 calc R . .
C44 C 1.2792(3) 0.5896(3) 0.15264(15) 0.0551(8) Uani 1 1 d . . .
H44A H 1.3675 0.5797 0.1703 0.066 Uiso 1 1 calc R . .
H44B H 1.2481 0.6741 0.1203 0.066 Uiso 1 1 calc R . .
C45 C 1.2231(2) 0.9601(3) 0.14064(16) 0.0485(7) Uani 1 1 d D B .
H45A H 1.1463 1.0302 0.1402 0.058 Uiso 1 1 calc R A 1
H45B H 1.2189 0.9242 0.0957 0.058 Uiso 1 1 calc R A 1
C46 C 1.3415(12) 1.0074(13) 0.1418(8) 0.035(4) Uani 0.515(12) 1 d PD B 1
H46A H 1.3194 1.0997 0.1397 0.042 Uiso 0.515(12) 1 calc PR B 1
H46B H 1.3946 0.9884 0.0993 0.042 Uiso 0.515(12) 1 calc PR B 1
C48 C 1.3666(12) 0.8144(15) 0.2292(10) 0.053(4) Uani 0.515(12) 1 d PD B 1
H48A H 1.4110 0.7560 0.1975 0.063 Uiso 0.515(12) 1 calc PR B 1
H48B H 1.3790 0.7705 0.2820 0.063 Uiso 0.515(12) 1 calc PR B 1
C47A C 1.4332(5) 0.8894(7) 0.1840(4) 0.0365(18) Uani 0.485(12) 1 d PD B 2
H47A H 1.4599 0.8324 0.1484 0.044 Uiso 0.485(12) 1 calc PR B 2
H47B H 1.5090 0.9055 0.2056 0.044 Uiso 0.485(12) 1 calc PR B 2
C47 C 1.4110(7) 0.9344(8) 0.2167(4) 0.049(2) Uani 0.515(12) 1 d PD B 1
H47C H 1.5044 0.9163 0.2129 0.059 Uiso 0.515(12) 1 calc PR B 1
H47D H 1.3853 0.9817 0.2571 0.059 Uiso 0.515(12) 1 calc PR B 1
C48A C 1.3547(12) 0.8394(17) 0.2420(9) 0.045(3) Uani 0.485(12) 1 d PD B 2
H48C H 1.3901 0.7475 0.2601 0.054 Uiso 0.485(12) 1 calc PR B 2
H48D H 1.3505 0.8824 0.2847 0.054 Uiso 0.485(12) 1 calc PR B 2
C46A C 1.3379(14) 1.0116(16) 0.1481(12) 0.065(7) Uani 0.485(12) 1 d PD B 2
H46C H 1.3649 1.0492 0.0991 0.078 Uiso 0.485(12) 1 calc PR B 2
H46D H 1.3223 1.0745 0.1807 0.078 Uiso 0.485(12) 1 calc PR B 2

loop_
_atom_site_aniso_label
_atom_site_aniso_U_11
_atom_site_aniso_U_22
_atom_site_aniso_U_33
_atom_site_aniso_U_23
_atom_site_aniso_U_13
_atom_site_aniso_U_12
Si1 0.0257(3) 0.0241(3) 0.0179(3) 0.0003(2) 0.0015(2) -0.0048(2)
Na1 0.0245(4) 0.0438(5) 0.0303(5) -0.0062(4) 0.0036(4) -0.0128(4)
O1 0.0408(9) 0.0340(9) 0.0348(9) -0.0062(8) -0.0046(7) -0.0085(7)
N1 0.0220(9) 0.0234(9) 0.0182(8) -0.0029(8) 0.0016(7) -0.0056(7)
C1 0.0164(9) 0.0199(10) 0.0186(9) -0.0018(9) 0.0021(7) -0.0071(8)
O2 0.0431(10) 0.0459(11) 0.0433(10) -0.0068(9) 0.0167(8) -0.0059(8)
C2 0.0193(10) 0.0218(10) 0.0180(9) -0.0032(9) 0.0026(8) -0.0076(8)
O3 0.0303(9) 0.0559(11) 0.0408(10) 0.0035(9) -0.0005(7) -0.0219(8)
C3 0.0232(10) 0.0258(11) 0.0167(9) -0.0025(9) 0.0007(8) -0.0089(9)
C4 0.0209(10) 0.0218(10) 0.0204(10) 0.0013(9) 0.0005(8) -0.0079(8)
C5 0.0208(10) 0.0193(10) 0.0240(10) -0.0043(9) 0.0033(8) -0.0051(8)
C6 0.0195(10) 0.0245(11) 0.0173(9) -0.0042(9) 0.0034(8) -0.0081(8)
C7 0.0337(12) 0.0281(12) 0.0237(11) -0.0010(10) -0.0019(9) -0.0063(10)
C8 0.0214(10) 0.0239(11) 0.0175(10) -0.0038(9) 0.0007(8) -0.0047(8)
C9 0.0234(10) 0.0214(10) 0.0187(10) -0.0054(9) 0.0041(8) -0.0039(8)
C10 0.0339(12) 0.0228(11) 0.0339(12) 0.0033(10) -0.0045(10) -0.0090(10)
C11 0.0328(13) 0.0316(13) 0.0477(15) -0.0029(12) -0.0043(11) -0.0137(10)
C12 0.0381(13) 0.0271(12) 0.0435(14) -0.0084(11) 0.0104(11) -0.0161(10)
C13 0.0434(14) 0.0243(12) 0.0296(12) 0.0006(10) 0.0109(10) -0.0076(10)
C14 0.0312(12) 0.0241(11) 0.0215(10) -0.0015(9) 0.0013(9) -0.0039(9)
C15 0.0208(10) 0.0223(10) 0.0199(10) -0.0032(9) 0.0014(8) -0.0036(8)
C16 0.0349(13) 0.0388(13) 0.0310(12) -0.0166(11) 0.0093(10) -0.0159(11)
C17 0.0347(13) 0.0368(13) 0.0378(13) -0.0074(12) 0.0103(10) -0.0146(11)
C18 0.0338(13) 0.0368(13) 0.0264(12) -0.0015(11) 0.0075(10) -0.0039(11)
C19 0.0479(15) 0.0396(14) 0.0235(11) -0.0121(11) 0.0075(10) -0.0105(12)
C20 0.0364(13) 0.0300(12) 0.0254(11) -0.0090(10) 0.0058(9) -0.0112(10)
C21 0.0297(11) 0.0200(10) 0.0171(10) -0.0025(9) 0.0021(8) -0.0057(9)
C22 0.0258(11) 0.0196(10) 0.0283(11) -0.0071(10) -0.0014(9) -0.0023(9)
C23 0.0376(13) 0.0491(15) 0.0335(13) -0.0229(12) 0.0004(10) -0.0079(12)
C24 0.0435(16) 0.0503(17) 0.0575(18) -0.0309(15) -0.0126(13) -0.0058(13)
C25 0.0409(15) 0.0318(14) 0.0686(19) -0.0084(14) -0.0148(14) -0.0138(12)
C26 0.0411(14) 0.0469(16) 0.0466(15) 0.0054(13) -0.0065(12) -0.0240(12)
C27 0.0342(13) 0.0368(13) 0.0299(12) -0.0005(11) -0.0044(10) -0.0145(10)
C28 0.0277(11) 0.0278(11) 0.0169(10) -0.0046(9) 0.0020(8) -0.0062(9)
C29 0.0372(13) 0.0268(12) 0.0307(12) -0.0052(11) 0.0091(10) -0.0066(10)
C30 0.0401(14) 0.0323(13) 0.0399(14) -0.0118(12) 0.0092(11) -0.0011(11)
C31 0.0361(14) 0.0472(16) 0.0359(13) -0.0135(13) 0.0107(11) -0.0015(12)
C32 0.0325(13) 0.0489(16) 0.0404(14) -0.0057(13) 0.0138(11) -0.0113(12)
C33 0.0351(13) 0.0311(12) 0.0314(12) -0.0047(11) 0.0067(10) -0.0093(10)
C34 0.0338(13) 0.0432(15) 0.0368(13) 0.0031(12) 0.0059(10) -0.0150(11)
C35 0.0501(15) 0.0375(14) 0.0204(11) -0.0010(11) 0.0033(10) -0.0059(11)
C36 0.0453(14) 0.0292(12) 0.0253(12) 0.0023(10) -0.0005(10) -0.0047(11)
C37 0.0536(17) 0.0345(14) 0.0489(16) -0.0149(13) -0.0048(13) 0.0024(12)
C38 0.0467(15) 0.0411(14) 0.0365(13) -0.0132(12) 0.0047(11) -0.0131(12)
C39 0.074(2) 0.0438(17) 0.065(2) 0.0017(16) -0.0281(17) -0.0148(15)
C40 0.097(3) 0.0277(14) 0.071(2) -0.0002(15) -0.0383(19) -0.0076(15)
C41 0.0566(19) 0.0514(19) 0.083(2) 0.0004(18) 0.0258(17) -0.0081(15)
C42 0.0555(19) 0.0472(18) 0.105(3) -0.028(2) 0.0277(18) -0.0179(15)
C43 0.0441(16) 0.081(2) 0.0462(17) -0.0216(17) -0.0007(13) -0.0128(15)
C44 0.0636(19) 0.0453(16) 0.0468(16) -0.0052(14) 0.0234(14) -0.0002(14)
C45 0.0463(16) 0.0523(17) 0.0464(16) 0.0068(14) -0.0048(12) -0.0238(13)
C46 0.045(9) 0.035(8) 0.031(5) -0.002(6) -0.001(5) -0.023(6)
C48 0.029(4) 0.079(8) 0.051(7) -0.006(4) -0.003(4) -0.019(4)
C47A 0.031(3) 0.046(4) 0.036(4) -0.004(3) 0.003(2) -0.019(3)
C47 0.047(4) 0.068(5) 0.044(4) -0.009(4) 0.003(3) -0.038(3)
C48A 0.040(5) 0.060(7) 0.033(5) 0.016(5) -0.004(4) -0.025(5)
C46A 0.056(12) 0.061(13) 0.080(13) 0.010(10) 0.000(9) -0.035(10)

loop_
_atom_type_symbol
_atom_type_description
_atom_type_scat_dispersion_real
_atom_type_scat_dispersion_imag
_atom_type_scat_source
C C 0.0033 0.0016 'International Tables Vol C Tables 4.2.6.8 and 6.1.1.4'
H H 0.0000 0.0000 'International Tables Vol C Tables 4.2.6.8 and 6.1.1.4'
N N 0.0061 0.0033 'International Tables Vol C Tables 4.2.6.8 and 6.1.1.4'
O O 0.0106 0.0060 'International Tables Vol C Tables 4.2.6.8 and 6.1.1.4'
Na Na 0.0362 0.0249 'International Tables Vol C Tables 4.2.6.8 and 6.1.1.4'
Si Si 0.0817 0.0704 'International Tables Vol C Tables 4.2.6.8 and 6.1.1.4'

loop_
_geom_angle_atom_site_label_1
_geom_angle_atom_site_label_2
_geom_angle_atom_site_label_3
_geom_angle
N1 Si1 C36 110.24(10)
N1 Si1 C34 112.71(10)
C36 Si1 C34 108.82(11)
N1 Si1 C35 116.42(10)
C36 Si1 C35 101.71(10)
C34 Si1 C35 106.19(11)
O1 Na1 N1 110.68(7)
O1 Na1 O2 103.88(7)
N1 Na1 O2 115.76(7)
O1 Na1 O3 91.80(6)
N1 Na1 O3 139.08(7)
O2 Na1 O3 89.61(7)
C40 O1 C37 107.92(18)
C40 O1 Na1 133.78(15)
C37 O1 Na1 117.68(14)
C1 N1 Si1 130.11(14)
C1 N1 Na1 112.91(12)
Si1 N1 Na1 116.93(9)
N1 C1 C6 123.31(17)
N1 C1 C2 121.29(16)
C6 C1 C2 115.26(17)
C41 O2 C44 108.7(2)
C41 O2 Na1 129.71(16)
C44 O2 Na1 121.44(16)
C3 C2 C1 121.29(17)
C3 C2 C8 120.20(17)
C1 C2 C8 118.49(17)
C45 O3 C48A 107.8(6)
C45 O3 C48 106.5(6)
C48A O3 C48 15.5(13)
C45 O3 Na1 135.87(14)
C48A O3 Na1 116.3(6)
C48 O3 Na1 115.9(6)
C4 C3 C2 122.64(18)
C4 C3 H3 118.7
C2 C3 H3 118.7
C3 C4 C5 116.88(18)
C3 C4 C7 121.48(18)
C5 C4 C7 121.63(18)
C6 C5 C4 122.63(18)
C6 C5 H5 118.7
C4 C5 H5 118.7
C5 C6 C1 121.27(17)
C5 C6 C21 120.04(17)
C1 C6 C21 118.56(17)
C4 C7 H7A 109.5
C4 C7 H7B 109.5
H7A C7 H7B 109.5
C4 C7 H7C 109.5
H7A C7 H7C 109.5
H7B C7 H7C 109.5
C9 C8 C2 113.50(16)
C9 C8 C15 112.82(16)
C2 C8 C15 112.52(16)
C9 C8 H8 105.7
C2 C8 H8 105.7
C15 C8 H8 105.7
C14 C9 C10 117.4(2)
C14 C9 C8 120.17(18)
C10 C9 C8 122.38(19)
C11 C10 C9 121.1(2)
C11 C10 H10 119.4
C9 C10 H10 119.4
C10 C11 C12 120.4(2)
C10 C11 H11 119.8
C12 C11 H11 119.8
C13 C12 C11 119.3(2)
C13 C12 H12 120.3
C11 C12 H12 120.3
C12 C13 C14 120.2(2)
C12 C13 H13 119.9
C14 C13 H13 119.9
C13 C14 C9 121.5(2)
C13 C14 H14 119.2
C9 C14 H14 119.2
C20 C15 C16 117.44(19)
C20 C15 C8 123.41(19)
C16 C15 C8 119.05(17)
C15 C16 C17 121.4(2)
C15 C16 H16 119.3
C17 C16 H16 119.3
C18 C17 C16 120.4(2)
C18 C17 H17 119.8
C16 C17 H17 119.8
C17 C18 C19 119.1(2)
C17 C18 H18 120.4
C19 C18 H18 120.4
C18 C19 C20 120.7(2)
C18 C19 H19 119.6
C20 C19 H19 119.6
C15 C20 C19 121.0(2)
C15 C20 H20 119.5
C19 C20 H20 119.5
C22 C21 C28 112.25(16)
C22 C21 C6 112.64(16)
C28 C21 C6 112.73(16)
C22 C21 H21 106.2
C28 C21 H21 106.2
C6 C21 H21 106.2
C27 C22 C23 117.2(2)
C27 C22 C21 123.50(18)
C23 C22 C21 119.3(2)
C24 C23 C22 121.3(2)
C24 C23 H23 119.3
C22 C23 H23 119.3
C25 C24 C23 120.3(2)
C25 C24 H24 119.9
C23 C24 H24 119.9
C24 C25 C26 119.5(2)
C24 C25 H25 120.2
C26 C25 H25 120.2
C25 C26 C27 119.9(3)
C25 C26 H26 120.0
C27 C26 H26 120.0
C22 C27 C26 121.7(2)
C22 C27 H27 119.2
C26 C27 H27 119.2
C33 C28 C29 117.54(19)
C33 C28 C21 119.84(19)
C29 C28 C21 122.62(19)
C28 C29 C30 121.2(2)
C28 C29 H29 119.4
C30 C29 H29 119.4
C31 C30 C29 120.0(2)
C31 C30 H30 120.0
C29 C30 H30 120.0
C32 C31 C30 119.5(2)
C32 C31 H31 120.2
C30 C31 H31 120.2
C31 C32 C33 120.5(2)
C31 C32 H32 119.8
C33 C32 H32 119.8
C28 C33 C32 121.2(2)
C28 C33 H33 119.4
C32 C33 H33 119.4
Si1 C34 H34A 109.5
Si1 C34 H34B 109.5
H34A C34 H34B 109.5
Si1 C34 H34C 109.5
H34A C34 H34C 109.5
H34B C34 H34C 109.5
Si1 C35 H35A 109.5
Si1 C35 H35B 109.5
H35A C35 H35B 109.5
Si1 C35 H35C 109.5
H35A C35 H35C 109.5
H35B C35 H35C 109.5
Si1 C36 H36A 109.5
Si1 C36 H36B 109.5
H36A C36 H36B 109.5
Si1 C36 H36C 109.5
H36A C36 H36C 109.5
H36B C36 H36C 109.5
O1 C37 C38 105.79(19)
O1 C37 H37A 110.6
C38 C37 H37A 110.6
O1 C37 H37B 110.6
C38 C37 H37B 110.6
H37A C37 H37B 108.7
C39 C38 C37 101.7(2)
C39 C38 H38A 111.4
C37 C38 H38A 111.4
C39 C38 H38B 111.4
C37 C38 H38B 111.4
H38A C38 H38B 109.3
C38 C39 C40 102.9(2)
C38 C39 H39A 111.2
C40 C39 H39A 111.2
C38 C39 H39B 111.2
C40 C39 H39B 111.2
H39A C39 H39B 109.1
O1 C40 C39 107.7(2)
O1 C40 H40A 110.2
C39 C40 H40A 110.2
O1 C40 H40B 110.2
C39 C40 H40B 110.2
H40A C40 H40B 108.5
O2 C41 C42 106.5(2)
O2 C41 H41A 110.4
C42 C41 H41A 110.4
O2 C41 H41B 110.4
C42 C41 H41B 110.4
H41A C41 H41B 108.6
C43 C42 C41 102.9(2)
C43 C42 H42A 111.2
C41 C42 H42A 111.2
C43 C42 H42B 111.2
C41 C42 H42B 111.2
H42A C42 H42B 109.1
C44 C43 C42 101.3(2)
C44 C43 H43A 111.5
C42 C43 H43A 111.5
C44 C43 H43B 111.5
C42 C43 H43B 111.5
H43A C43 H43B 109.3
O2 C44 C43 105.4(2)
O2 C44 H44A 110.7
C43 C44 H44A 110.7
O2 C44 H44B 110.7
C43 C44 H44B 110.7
H44A C44 H44B 108.8
O3 C45 C46 106.9(5)
O3 C45 C46A 104.5(7)
C46 C45 C46A 5.1(14)
O3 C45 H45A 110.3
C46 C45 H45A 110.3
C46A C45 H45A 107.5
O3 C45 H45B 110.3
C46 C45 H45B 110.3
C46A C45 H45B 115.4
H45A C45 H45B 108.6
C45 C46 C47 103.9(9)
C45 C46 H46A 111.0
C47 C46 H46A 111.0
C45 C46 H46B 111.0
C47 C46 H46B 111.0
H46A C46 H46B 109.0
O3 C48 C47 101.4(10)
O3 C48 H48A 111.5
C47 C48 H48A 111.5
O3 C48 H48B 111.5
C47 C48 H48B 111.5
H48A C48 H48B 109.3
C48A C47A C46A 99.5(11)
C48A C47A H47A 111.9
C46A C47A H47A 111.9
C48A C47A H47B 111.9
C46A C47A H47B 111.9
H47A C47A H47B 109.6
C48 C47 C46 101.9(9)
C48 C47 H47C 111.4
C46 C47 H47C 111.4
C48 C47 H47D 111.4
C46 C47 H47D 111.4
H47C C47 H47D 109.2
O3 C48A C47A 105.5(10)
O3 C48A H48C 110.6
C47A C48A H48C 110.6
O3 C48A H48D 110.6
C47A C48A H48D 110.6
H48C C48A H48D 108.8
C47A C46A C45 99.2(10)
C47A C46A H46C 111.9
C45 C46A H46C 111.9
C47A C46A H46D 111.9
C45 C46A H46D 111.9
H46C C46A H46D 109.6

loop_
_geom_bond_atom_site_label_1
_geom_bond_atom_site_label_2
_geom_bond_distance
Si1 N1 1.6733(18)
Si1 C36 1.871(2)
Si1 C34 1.874(2)
Si1 C35 1.890(2)
Na1 O1 2.3162(17)
Na1 N1 2.3411(18)
Na1 O2 2.3491(18)
Na1 O3 2.3632(18)
O1 C40 1.415(3)
O1 C37 1.431(3)
N1 C1 1.377(2)
C1 C6 1.426(3)
C1 C2 1.433(3)
O2 C41 1.414(3)
O2 C44 1.439(3)
C2 C3 1.390(3)
C2 C8 1.520(3)
O3 C45 1.440(3)
O3 C48A 1.438(13)
O3 C48 1.474(13)
C3 C4 1.382(3)
C3 H3 0.9500
C4 C5 1.391(3)
C4 C7 1.504(3)
C5 C6 1.389(3)
C5 H5 0.9500
C6 C21 1.526(3)
C7 H7A 0.9800
C7 H7B 0.9800
C7 H7C 0.9800
C8 C9 1.510(3)
C8 C15 1.529(3)
C8 H8 1.0000
C9 C14 1.387(3)
C9 C10 1.393(3)
C10 C11 1.380(3)
C10 H10 0.9500
C11 C12 1.382(3)
C11 H11 0.9500
C12 C13 1.371(3)
C12 H12 0.9500
C13 C14 1.383(3)
C13 H13 0.9500
C14 H14 0.9500
C15 C20 1.388(3)
C15 C16 1.387(3)
C16 C17 1.389(3)
C16 H16 0.9500
C17 C18 1.371(3)
C17 H17 0.9500
C18 C19 1.375(3)
C18 H18 0.9500
C19 C20 1.389(3)
C19 H19 0.9500
C20 H20 0.9500
C21 C22 1.520(3)
C21 C28 1.521(3)
C21 H21 1.0000
C22 C27 1.382(3)
C22 C23 1.394(3)
C23 C24 1.381(3)
C23 H23 0.9500
C24 C25 1.372(4)
C24 H24 0.9500
C25 C26 1.379(4)
C25 H25 0.9500
C26 C27 1.385(3)
C26 H26 0.9500
C27 H27 0.9500
C28 C33 1.385(3)
C28 C29 1.389(3)
C29 C30 1.387(3)
C29 H29 0.9500
C30 C31 1.379(3)
C30 H30 0.9500
C31 C32 1.367(3)
C31 H31 0.9500
C32 C33 1.386(3)
C32 H32 0.9500
C33 H33 0.9500
C34 H34A 0.9800
C34 H34B 0.9800
C34 H34C 0.9800
C35 H35A 0.9800
C35 H35B 0.9800
C35 H35C 0.9800
C36 H36A 0.9800
C36 H36B 0.9800
C36 H36C 0.9800
C37 C38 1.497(3)
C37 H37A 0.9900
C37 H37B 0.9900
C38 C39 1.488(4)
C38 H38A 0.9900
C38 H38B 0.9900
C39 C40 1.506(4)
C39 H39A 0.9900
C39 H39B 0.9900
C40 H40A 0.9900
C40 H40B 0.9900
C41 C42 1.515(4)
C41 H41A 0.9900
C41 H41B 0.9900
C42 C43 1.502(4)
C42 H42A 0.9900
C42 H42B 0.9900
C43 C44 1.480(4)
C43 H43A 0.9900
C43 H43B 0.9900
C44 H44A 0.9900
C44 H44B 0.9900
C45 C46 1.515(12)
C45 C46A 1.521(14)
C45 H45A 0.9900
C45 H45B 0.9900
C46 C47 1.547(13)
C46 H46A 0.9900
C46 H46B 0.9900
C48 C47 1.513(15)
C48 H48A 0.9900
C48 H48B 0.9900
C47A C48A 1.473(14)
C47A C46A 1.522(15)
C47A H47A 0.9900
C47A H47B 0.9900
C47 H47C 0.9900
C47 H47D 0.9900
C48A H48C 0.9900
C48A H48D 0.9900
C46A H46C 0.9900
C46A H46D 0.9900
